data_7208806
loop_
_publ_author_name
'Bataille, Thierry'
'Bracco, Silvia'
'Comotti, Angiolina'
'Costantino, Ferdinando'
'Guerri, Annalisa'
'Ienco, Andrea'
'Marmottini, Fabio'

_publ_section_title
;
 Solvent dependent synthesis of micro- and nano- crystalline phosphinate
 based 1D tubular MOF: structure and CO2 adsorption selectivity
;
_journal_issue 21
_journal_name_full CrystEngComm
_journal_page_first 7170
_journal_paper_doi 10.1039/c2ce26138c
_journal_volume 14
_journal_year 2012
_chemical_formula_moiety 'C38 H36 Cu2 N2 O8 P4'
_chemical_formula_sum 'C38 H36 Cu2 N2 O8 P4'
_chemical_formula_weight 899.65
_space_group_IT_number 82
_symmetry_cell_setting tetragonal
_symmetry_Int_Tables_number 82
_symmetry_space_group_name_Hall 'I -4'
_symmetry_space_group_name_H-M 'I -4'
_atom_sites_solution_hydrogens geom
_atom_sites_solution_primary direct
_atom_sites_solution_secondary difmap
_audit_creation_method SHELXL-97
_cell_angle_alpha 90.00
_cell_angle_beta 90.00
_cell_angle_gamma 90.00
_cell_formula_units_Z 8
_cell_length_a 29.573(3)
_cell_length_b 29.573(3)
_cell_length_c 9.736(3)
_cell_measurement_reflns_used 3820
_cell_measurement_temperature 150(2)
_cell_measurement_theta_max 50.8718
_cell_measurement_theta_min 4.2099
_cell_volume 8515(3)
_computing_cell_refinement
;
CrysAlis RED, Oxford Diffraction Ltd.,
Version 1.171.32.29 (release 10-06-2008 CrysAlis171 .NET)
(compiled Jun 10 2008,16:49:55)
;
_computing_data_collection
;
CrysAlis CCD, Oxford Diffraction Ltd.,
Version 1.171.32.29 (release 10-06-2008 CrysAlis171 .NET)
(compiled Jun 10 2008,16:49:55)
;
_computing_data_reduction
;
CrysAlis RED, Oxford Diffraction Ltd.,
Version 1.171.32.29 (release 10-06-2008 CrysAlis171 .NET)
(compiled Jun 10 2008,16:49:55)
;
_computing_molecular_graphics 'SCHAKAL97 (Keller, 1997)'
_computing_publication_material 'PARST (Nardelli, 1995)'
_computing_structure_refinement 'SHELX (Sheldrick, 2008)'
_computing_structure_solution 'Sir97 (Altomare, 1999)'
_diffrn_ambient_temperature 150(2)
_diffrn_detector_area_resol_mean 16.4547
_diffrn_measured_fraction_theta_full 0.989
_diffrn_measured_fraction_theta_max 0.989
_diffrn_measurement_device_type 'Oxford Diffraction Xcalibur3'
_diffrn_measurement_method '\w scans'
_diffrn_radiation_monochromator graphite
_diffrn_radiation_source 'Enhance (Mo) X-ray Source'
_diffrn_radiation_type MoK\a
_diffrn_radiation_wavelength 0.71073
_diffrn_reflns_av_R_equivalents 0.0288
_diffrn_reflns_av_sigmaI/netI 0.0492
_diffrn_reflns_limit_h_max 27
_diffrn_reflns_limit_h_min -29
_diffrn_reflns_limit_k_max 29
_diffrn_reflns_limit_k_min -27
_diffrn_reflns_limit_l_max 9
_diffrn_reflns_limit_l_min -9
_diffrn_reflns_number 6935
_diffrn_reflns_theta_full 21.03
_diffrn_reflns_theta_max 21.03
_diffrn_reflns_theta_min 1.95
_exptl_absorpt_coefficient_mu 1.199
_exptl_absorpt_correction_T_max 0.9921
_exptl_absorpt_correction_T_min 0.6979
_exptl_absorpt_correction_type multi-scan
_exptl_absorpt_process_details
;
CrysAlis RED, Oxford Diffraction Ltd.,
Version 1.171.32.29 (release 10-06-2008 CrysAlis171 .NET)
(compiled Jun 10 2008,16:49:55)
Empirical absorption correction using spherical harmonics,
implemented in SCALE3 ABSPACK scaling algorithm.
;
_exptl_crystal_colour 'pale blue'
_exptl_crystal_density_diffrn 1.404
_exptl_crystal_density_method 'not measured'
_exptl_crystal_description needle
_exptl_crystal_F_000 3680
_exptl_crystal_size_max 0.3
_exptl_crystal_size_mid 0.04
_exptl_crystal_size_min 0.04
_refine_diff_density_max 0.331
_refine_diff_density_min -0.407
_refine_diff_density_rms 0.066
_refine_ls_abs_structure_details 'Flack H D (1983), Acta Cryst. A39, 876-881'
_refine_ls_abs_structure_Flack 0.42(2)
_refine_ls_extinction_method none
_refine_ls_goodness_of_fit_ref 1.058
_refine_ls_hydrogen_treatment constr
_refine_ls_matrix_type full
_refine_ls_number_parameters 488
_refine_ls_number_reflns 4059
_refine_ls_number_restraints 3
_refine_ls_restrained_S_all 1.063
_refine_ls_R_factor_all 0.0631
_refine_ls_R_factor_gt 0.0460
_refine_ls_shift/su_max 0.002
_refine_ls_shift/su_mean 0.000
_refine_ls_structure_factor_coef Fsqd
_refine_ls_weighting_details 'calc w=1/[\s^2^(Fo^2^)+(0.0555P)^2^+32.2128P] where P=(Fo^2^+2Fc^2^)/3'
_refine_ls_weighting_scheme calc
_refine_ls_wR_factor_gt 0.1085
_refine_ls_wR_factor_ref 0.1166
_reflns_number_gt 3410
_reflns_number_total 4059
_reflns_threshold_expression >2sigma(I)
_cod_data_source_file c2ce26138c.txt
_cod_data_source_block 3
_cod_original_cell_volume 8515(2)
_cod_database_code 7208806

loop_
_symmetry_equiv_pos_as_xyz
'x, y, z'
'-x, -y, z'
'y, -x, -z'
'-y, x, -z'
'x+1/2, y+1/2, z+1/2'
'-x+1/2, -y+1/2, z+1/2'
'y+1/2, -x+1/2, -z+1/2'
'-y+1/2, x+1/2, -z+1/2'

loop_
_atom_site_label
_atom_site_type_symbol
_atom_site_fract_x
_atom_site_fract_y
_atom_site_fract_z
_atom_site_U_iso_or_equiv
_atom_site_adp_type
_atom_site_occupancy
_atom_site_symmetry_multiplicity
_atom_site_calc_flag
_atom_site_refinement_flags
Cu1 Cu 0.26898(4) 0.06604(4) 0.03431(12) 0.0503(4) Uani 1 1 d .
Cu2 Cu 0.26460(4) 0.04490(4) -0.46915(12) 0.0496(4) Uani 1 1 d .
P1 P 0.19687(8) 0.05410(8) -0.2059(2) 0.0313(6) Uani 1 1 d .
P2 P 0.27072(8) 0.12083(8) -0.2417(2) 0.0311(6) Uani 1 1 d .
P3 P 0.20140(8) 0.08466(8) 0.2898(2) 0.0326(6) Uani 1 1 d .
P4 P 0.24127(8) -0.00634(8) -0.7414(2) 0.0337(6) Uani 1 1 d .
O1 O 0.2176(2) 0.1047(2) 0.1588(6) 0.0385(16) Uani 1 1 d .
O2 O 0.2049(2) 0.0295(2) -0.3374(6) 0.0398(16) Uani 1 1 d .
O3 O 0.2905(2) 0.10810(19) -0.1044(5) 0.0390(16) Uani 1 1 d .
O4 O 0.28859(18) 0.09684(19) -0.3660(5) 0.0331(15) Uani 1 1 d .
O5 O 0.2226(2) 0.03882(19) -0.0819(6) 0.0409(16) Uani 1 1 d .
O6 O 0.2328(2) 0.08679(17) 0.4102(6) 0.0390(16) Uani 1 1 d .
O7 O 0.27054(19) 0.01063(18) -0.8570(6) 0.0373(16) Uani 1 1 d .
O8 O 0.2606(2) -0.00456(18) -0.5997(6) 0.0435(17) Uani 1 1 d .
N1 N 0.3177(3) 0.0905(3) 0.1582(8) 0.045(2) Uani 1 1 d .
N2 N 0.3013(3) 0.0037(3) -0.3474(7) 0.040(2) Uani 1 1 d .
C1 C 0.2112(3) 0.1118(3) -0.2304(10) 0.037(2) Uani 1 1 d .
H1A H 0.1990 0.1297 -0.1529 0.045 Uiso 1 1 calc R
H1B H 0.1967 0.1228 -0.3157 0.045 Uiso 1 1 calc R
C2 C 0.1890(3) 0.0251(3) -0.7401(9) 0.034(2) Uani 1 1 d .
H2A H 0.1689 0.0135 -0.6667 0.041 Uiso 1 1 calc R
H2B H 0.1733 0.0214 -0.8292 0.041 Uiso 1 1 calc R
C10 C 0.2802(3) 0.1805(3) -0.2643(9) 0.036(2) Uani 1 1 d .
C11 C 0.2628(3) 0.2019(4) -0.3773(12) 0.063(3) Uani 1 1 d .
H11 H 0.2480 0.1848 -0.4467 0.075 Uiso 1 1 calc R
C12 C 0.2669(4) 0.2493(4) -0.3910(17) 0.085(5) Uani 1 1 d .
H12 H 0.2545 0.2647 -0.4676 0.102 Uiso 1 1 calc R
C13 C 0.2898(5) 0.2724(4) -0.2883(19) 0.088(5) Uani 1 1 d .
H13 H 0.2915 0.3044 -0.2927 0.106 Uiso 1 1 calc R
C14 C 0.3092(5) 0.2514(4) -0.1854(14) 0.080(4) Uani 1 1 d .
H14 H 0.3265 0.2681 -0.1208 0.097 Uiso 1 1 calc R
C15 C 0.3048(4) 0.2055(4) -0.1699(11) 0.058(3) Uani 1 1 d .
H15 H 0.3187 0.1908 -0.0942 0.070 Uiso 1 1 calc R
C20 C 0.1371(3) 0.0532(3) -0.1684(10) 0.040(2) Uani 1 1 d .
C21 C 0.1204(4) 0.0775(4) -0.0591(12) 0.069(3) Uani 1 1 d .
H21 H 0.1405 0.0929 0.0013 0.083 Uiso 1 1 calc R
C22 C 0.0738(4) 0.0794(4) -0.0376(15) 0.088(4) Uani 1 1 d .
H22 H 0.0621 0.0969 0.0361 0.105 Uiso 1 1 calc R
C23 C 0.0449(4) 0.0566(5) -0.1204(15) 0.084(4) Uani 1 1 d .
H23 H 0.0132 0.0593 -0.1068 0.101 Uiso 1 1 calc R
C24 C 0.0611(4) 0.0300(4) -0.2225(14) 0.079(4) Uani 1 1 d .
H24 H 0.0411 0.0119 -0.2757 0.095 Uiso 1 1 calc R
C25 C 0.1071(3) 0.0295(3) -0.2483(10) 0.054(3) Uani 1 1 d .
H25 H 0.1182 0.0123 -0.3234 0.065 Uiso 1 1 calc R
C30 C 0.1493(3) 0.1107(3) 0.3386(10) 0.043(2) Uani 1 1 d .
C31 C 0.1269(3) 0.1415(3) 0.2570(10) 0.044(3) Uani 1 1 d .
H31 H 0.1396 0.1492 0.1704 0.053 Uiso 1 1 calc R
C32 C 0.0874(4) 0.1612(3) 0.2960(11) 0.055(3) Uani 1 1 d .
H32 H 0.0723 0.1813 0.2355 0.066 Uiso 1 1 calc R
C33 C 0.0699(4) 0.1522(4) 0.4198(12) 0.064(3) Uani 1 1 d .
H33 H 0.0430 0.1672 0.4480 0.077 Uiso 1 1 calc R
C34 C 0.0903(3) 0.1214(4) 0.5077(11) 0.065(3) Uani 1 1 d .
H34 H 0.0774 0.1145 0.5945 0.078 Uiso 1 1 calc R
C35 C 0.1298(3) 0.1010(3) 0.4660(11) 0.051(3) Uani 1 1 d .
H35 H 0.1441 0.0799 0.5251 0.061 Uiso 1 1 calc R
C40 C 0.2299(3) -0.0646(3) -0.7781(10) 0.037(2) Uani 1 1 d .
C41 C 0.2302(4) -0.0960(4) -0.6813(12) 0.066(3) Uani 1 1 d .
H41 H 0.2345 -0.0877 -0.5879 0.079 Uiso 1 1 calc R
C42 C 0.2241(4) -0.1423(4) -0.7176(18) 0.086(4) Uani 1 1 d .
H42 H 0.2237 -0.1647 -0.6475 0.103 Uiso 1 1 calc R
C43 C 0.2189(4) -0.1548(4) -0.8478(17) 0.071(4) Uani 1 1 d .
H43 H 0.2154 -0.1858 -0.8710 0.086 Uiso 1 1 calc R
C44 C 0.2186(4) -0.1229(4) -0.9459(15) 0.076(4) Uani 1 1 d .
H44 H 0.2145 -0.1314 -1.0392 0.092 Uiso 1 1 calc R
C45 C 0.2242(4) -0.0785(4) -0.9132(12) 0.064(3) Uani 1 1 d .
H45 H 0.2242 -0.0565 -0.9844 0.077 Uiso 1 1 calc R
C50 C 0.3480(4) 0.0647(4) 0.2155(15) 0.089(4) Uani 1 1 d .
H50 H 0.3481 0.0334 0.1940 0.106 Uiso 1 1 calc R
C51 C 0.3803(5) 0.0811(5) 0.3072(19) 0.146(8) Uani 1 1 d .
H51 H 0.4015 0.0609 0.3472 0.175 Uiso 1 1 calc R
C52 C 0.3820(5) 0.1258(5) 0.3401(16) 0.111(6) Uani 1 1 d .
C53 C 0.3471(5) 0.1516(4) 0.2880(15) 0.103(5) Uani 1 1 d .
H53 H 0.3436 0.1822 0.3157 0.124 Uiso 1 1 calc R
C54 C 0.3177(4) 0.1327(4) 0.1960(13) 0.080(4) Uani 1 1 d .
H54 H 0.2954 0.1519 0.1568 0.095 Uiso 1 1 calc R
C55 C 0.3554(5) -0.0790(5) 0.0713(13) 0.121(6) Uani 1 1 d D
H55A H 0.3223 -0.0760 0.0837 0.145 Uiso 1 1 calc R
H55B H 0.3699 -0.0499 0.0961 0.145 Uiso 1 1 calc R
C56 C 0.3663(5) -0.0915(4) -0.0709(12) 0.110(5) Uani 1 1 d D
H56A H 0.3552 -0.1224 -0.0908 0.132 Uiso 1 1 calc R
H56B H 0.3994 -0.0910 -0.0851 0.132 Uiso 1 1 calc R
C57 C 0.3431(5) -0.0571(4) -0.1664(13) 0.086(4) Uani 1 1 d D
C58 C 0.3372(4) 0.0156(4) -0.2775(12) 0.069(3) Uani 1 1 d .
H58 H 0.3489 0.0453 -0.2887 0.082 Uiso 1 1 calc R
C59 C 0.3583(4) -0.0135(5) -0.1882(14) 0.094(5) Uani 1 1 d .
H59 H 0.3843 -0.0033 -0.1399 0.113 Uiso 1 1 calc R
C60 C 0.3051(5) -0.0679(4) -0.2321(12) 0.084(4) Uani 1 1 d .
H60 H 0.2911 -0.0963 -0.2155 0.101 Uiso 1 1 calc R
C61 C 0.2857(4) -0.0377(4) -0.3254(12) 0.070(3) Uani 1 1 d .
H61 H 0.2599 -0.0473 -0.3758 0.084 Uiso 1 1 calc R

loop_
_atom_site_aniso_label
_atom_site_aniso_U_11
_atom_site_aniso_U_22
_atom_site_aniso_U_33
_atom_site_aniso_U_23
_atom_site_aniso_U_13
_atom_site_aniso_U_12
Cu1 0.0589(8) 0.0580(8) 0.0342(7) 0.0027(6) -0.0066(7) -0.0070(6)
Cu2 0.0632(8) 0.0536(8) 0.0319(7) -0.0003(6) -0.0057(7) 0.0060(6)
P1 0.0312(13) 0.0402(15) 0.0223(14) 0.0009(12) -0.0030(12) -0.0048(12)
P2 0.0391(14) 0.0324(14) 0.0219(15) 0.0022(11) -0.0036(12) -0.0053(11)
P3 0.0378(14) 0.0364(15) 0.0236(15) 0.0038(11) -0.0022(13) 0.0076(12)
P4 0.0493(15) 0.0310(14) 0.0209(15) 0.0002(11) -0.0044(12) 0.0023(12)
O1 0.046(4) 0.046(4) 0.023(4) -0.002(3) 0.001(3) 0.006(3)
O2 0.041(4) 0.056(4) 0.023(4) -0.010(3) -0.002(3) -0.008(3)
O3 0.045(4) 0.048(4) 0.024(4) 0.008(3) -0.004(3) -0.016(3)
O4 0.038(4) 0.041(4) 0.020(3) 0.003(3) -0.004(3) -0.003(3)
O5 0.046(4) 0.046(4) 0.030(4) 0.010(3) -0.011(3) -0.018(3)
O6 0.059(4) 0.033(3) 0.025(4) -0.003(3) -0.010(3) 0.013(3)
O7 0.044(4) 0.040(4) 0.028(4) 0.009(3) -0.002(3) 0.004(3)
O8 0.075(5) 0.030(3) 0.025(4) 0.000(3) -0.011(3) 0.018(3)
N1 0.050(6) 0.048(6) 0.038(5) 0.001(4) -0.017(4) -0.002(5)
N2 0.062(6) 0.036(5) 0.021(5) -0.001(4) -0.012(4) 0.003(4)
C1 0.040(6) 0.042(6) 0.030(6) -0.002(5) 0.001(5) 0.001(5)
C2 0.035(5) 0.047(6) 0.020(5) -0.002(4) 0.003(4) -0.004(4)
C10 0.036(6) 0.041(6) 0.032(6) -0.003(5) 0.009(5) -0.002(5)
C11 0.036(6) 0.068(8) 0.084(9) 0.022(7) -0.010(6) -0.012(5)
C12 0.055(8) 0.054(9) 0.145(14) 0.061(9) 0.006(8) 0.005(6)
C13 0.082(10) 0.039(8) 0.144(15) -0.014(10) 0.046(10) -0.017(7)
C14 0.112(11) 0.053(9) 0.077(10) 0.017(7) 0.000(9) -0.026(8)
C15 0.075(8) 0.056(8) 0.044(7) 0.006(6) -0.002(6) -0.020(6)
C20 0.036(6) 0.050(7) 0.035(6) 0.011(5) 0.001(5) 0.002(5)
C21 0.053(8) 0.086(8) 0.068(9) -0.011(7) 0.014(7) -0.014(6)
C22 0.064(9) 0.098(9) 0.101(11) -0.033(9) 0.034(9) 0.000(7)
C23 0.054(8) 0.128(12) 0.071(10) 0.026(9) 0.005(8) -0.023(9)
C24 0.038(8) 0.115(11) 0.084(10) -0.009(9) 0.007(7) -0.030(7)
C25 0.054(7) 0.067(7) 0.040(7) -0.005(6) 0.001(6) -0.018(6)
C30 0.048(6) 0.047(6) 0.033(6) 0.004(5) -0.005(5) -0.002(5)
C31 0.055(7) 0.040(6) 0.037(6) 0.008(5) -0.008(6) 0.007(5)
C32 0.067(8) 0.059(7) 0.038(7) 0.006(6) -0.016(6) 0.030(6)
C33 0.061(8) 0.076(8) 0.055(9) -0.016(7) -0.003(7) 0.025(6)
C34 0.061(7) 0.101(9) 0.035(7) 0.005(7) 0.009(6) 0.020(7)
C35 0.055(7) 0.067(7) 0.032(6) 0.001(6) -0.004(6) 0.019(6)
C40 0.046(6) 0.032(5) 0.034(6) 0.004(6) 0.004(5) -0.002(4)
C41 0.101(9) 0.051(8) 0.045(7) -0.002(6) 0.022(6) -0.004(7)
C42 0.102(10) 0.035(8) 0.120(14) 0.015(8) 0.045(10) -0.001(7)
C43 0.063(8) 0.061(9) 0.090(11) -0.025(9) 0.002(7) -0.023(7)
C44 0.106(10) 0.052(8) 0.071(9) -0.022(8) -0.039(8) -0.018(7)
C45 0.074(8) 0.059(8) 0.059(9) 0.002(6) -0.022(6) 0.003(6)
C50 0.087(10) 0.059(8) 0.120(12) -0.039(9) -0.043(9) 0.001(7)
C51 0.137(14) 0.100(13) 0.200(19) -0.028(12) -0.140(14) 0.008(10)
C52 0.147(14) 0.070(10) 0.116(12) -0.006(9) -0.090(11) -0.040(10)
C53 0.146(13) 0.058(8) 0.105(11) -0.013(8) -0.083(11) -0.007(9)
C54 0.100(11) 0.045(8) 0.094(11) 0.004(7) -0.039(9) -0.001(7)
C55 0.130(13) 0.134(14) 0.097(13) 0.037(11) 0.020(10) 0.048(11)
C56 0.140(14) 0.123(12) 0.067(11) 0.007(9) -0.049(10) 0.033(10)
C57 0.103(11) 0.078(10) 0.078(10) 0.035(8) -0.052(9) 0.010(8)
C58 0.075(9) 0.058(7) 0.073(9) 0.020(7) -0.018(8) -0.002(7)
C59 0.101(10) 0.084(10) 0.098(11) 0.035(9) -0.058(9) -0.002(8)
C60 0.130(12) 0.059(8) 0.062(8) 0.036(7) -0.040(9) -0.011(8)
C61 0.088(9) 0.058(8) 0.065(9) -0.001(7) -0.029(7) -0.010(7)

loop_
_atom_type_symbol
_atom_type_description
_atom_type_scat_dispersion_real
_atom_type_scat_dispersion_imag
_atom_type_scat_source
C C 0.0033 0.0016 'International Tables Vol C Tables 4.2.6.8 and 6.1.1.4'
H H 0.0000 0.0000 'International Tables Vol C Tables 4.2.6.8 and 6.1.1.4'
N N 0.0061 0.0033 'International Tables Vol C Tables 4.2.6.8 and 6.1.1.4'
O O 0.0106 0.0060 'International Tables Vol C Tables 4.2.6.8 and 6.1.1.4'
P P 0.1023 0.0942 'International Tables Vol C Tables 4.2.6.8 and 6.1.1.4'
Cu Cu 0.3201 1.2651 'International Tables Vol C Tables 4.2.6.8 and 6.1.1.4'

loop_
_geom_angle_atom_site_label_1
_geom_angle_atom_site_label_2
_geom_angle_atom_site_label_3
_geom_angle
_geom_angle_site_symmetry_1
_geom_angle_site_symmetry_3
O3 Cu1 O7 155.0(3) . 1_556
O3 Cu1 O5 95.3(2) . .
O7 Cu1 O5 89.1(2) 1_556 .
O3 Cu1 N1 87.2(3) . .
O7 Cu1 N1 87.7(3) 1_556 .
O5 Cu1 N1 176.7(3) . .
O3 Cu1 O1 105.6(2) . .
O7 Cu1 O1 98.7(2) 1_556 .
O5 Cu1 O1 92.7(2) . .
N1 Cu1 O1 88.7(3) . .
O8 Cu2 O6 93.1(2) . 1_554
O8 Cu2 O4 160.8(3) . .
O6 Cu2 O4 89.2(2) 1_554 .
O8 Cu2 N2 87.8(3) . .
O6 Cu2 N2 176.2(3) 1_554 .
O4 Cu2 N2 88.7(3) . .
O8 Cu2 O2 100.0(2) . .
O6 Cu2 O2 95.4(2) 1_554 .
O4 Cu2 O2 98.7(2) . .
N2 Cu2 O2 88.0(3) . .
O2 P1 O5 117.7(3) . .
O2 P1 C1 108.4(4) . .
O5 P1 C1 106.1(4) . .
O2 P1 C20 108.8(4) . .
O5 P1 C20 109.3(4) . .
C1 P1 C20 106.0(4) . .
O4 P2 O3 117.5(3) . .
O4 P2 C1 109.0(4) . .
O3 P2 C1 106.9(4) . .
O4 P2 C10 108.1(4) . .
O3 P2 C10 107.0(4) . .
C1 P2 C10 107.9(4) . .
O1 P3 O6 117.1(3) . .
O1 P3 C30 109.5(4) . .
O6 P3 C30 108.0(4) . .
O1 P3 C2 108.3(4) . 1_556
O6 P3 C2 106.9(4) . 1_556
C30 P3 C2 106.6(4) . 1_556
O8 P4 O7 117.3(4) . .
O8 P4 C40 106.8(4) . .
O7 P4 C40 106.2(4) . .
O8 P4 C2 107.6(4) . .
O7 P4 C2 109.0(4) . .
C40 P4 C2 109.7(4) . .
P3 O1 Cu1 118.4(3) . .
P1 O2 Cu2 121.4(3) . .
P2 O3 Cu1 130.4(3) . .
P2 O4 Cu2 130.9(3) . .
P1 O5 Cu1 134.4(4) . .
P3 O6 Cu2 138.1(3) . 1_556
P4 O7 Cu1 132.2(4) . 1_554
P4 O8 Cu2 130.9(3) . .
C54 N1 C50 116.2(9) . .
C54 N1 Cu1 120.9(8) . .
C50 N1 Cu1 122.5(7) . .
C58 N2 C61 116.6(9) . .
C58 N2 Cu2 125.4(7) . .
C61 N2 Cu2 117.7(7) . .
P1 C1 P2 112.8(5) . .
P1 C1 H1A 109.0 . .
P2 C1 H1A 109.0 . .
P1 C1 H1B 109.0 . .
P2 C1 H1B 109.0 . .
H1A C1 H1B 107.8 . .
P4 C2 P3 109.1(4) . 1_554
P4 C2 H2A 109.9 . .
P3 C2 H2A 109.9 1_554 .
P4 C2 H2B 109.9 . .
P3 C2 H2B 109.9 1_554 .
H2A C2 H2B 108.3 . .
C11 C10 C15 118.9(9) . .
C11 C10 P2 119.5(8) . .
C15 C10 P2 121.6(8) . .
C10 C11 C12 120.1(11) . .
C10 C11 H11 119.9 . .
C12 C11 H11 119.9 . .
C13 C12 C11 117.6(12) . .
C13 C12 H12 121.2 . .
C11 C12 H12 121.2 . .
C14 C13 C12 122.0(12) . .
C14 C13 H13 119.0 . .
C12 C13 H13 119.0 . .
C13 C14 C15 120.8(13) . .
C13 C14 H14 119.6 . .
C15 C14 H14 119.6 . .
C14 C15 C10 120.3(11) . .
C14 C15 H15 119.8 . .
C10 C15 H15 119.8 . .
C21 C20 C25 118.2(9) . .
C21 C20 P1 120.1(8) . .
C25 C20 P1 121.7(8) . .
C20 C21 C22 119.4(11) . .
C20 C21 H21 120.3 . .
C22 C21 H21 120.3 . .
C23 C22 C21 121.0(12) . .
C23 C22 H22 119.5 . .
C21 C22 H22 119.5 . .
C24 C23 C22 120.1(12) . .
C24 C23 H23 120.0 . .
C22 C23 H23 120.0 . .
C23 C24 C25 119.2(11) . .
C23 C24 H24 120.4 . .
C25 C24 H24 120.4 . .
C20 C25 C24 121.8(10) . .
C20 C25 H25 119.1 . .
C24 C25 H25 119.1 . .
C31 C30 C35 116.7(9) . .
C31 C30 P3 123.0(8) . .
C35 C30 P3 120.3(7) . .
C32 C31 C30 122.3(10) . .
C32 C31 H31 118.9 . .
C30 C31 H31 118.9 . .
C33 C32 C31 120.0(10) . .
C33 C32 H32 120.0 . .
C31 C32 H32 120.0 . .
C32 C33 C34 121.0(10) . .
C32 C33 H33 119.5 . .
C34 C33 H33 119.5 . .
C35 C34 C33 118.4(10) . .
C35 C34 H34 120.8 . .
C33 C34 H34 120.8 . .
C34 C35 C30 121.6(9) . .
C34 C35 H35 119.2 . .
C30 C35 H35 119.2 . .
C41 C40 C45 117.9(9) . .
C41 C40 P4 122.1(8) . .
C45 C40 P4 119.8(8) . .
C40 C41 C42 119.8(11) . .
C40 C41 H41 120.1 . .
C42 C41 H41 120.1 . .
C43 C42 C41 121.2(13) . .
C43 C42 H42 119.4 . .
C41 C42 H42 119.4 . .
C42 C43 C44 118.9(12) . .
C42 C43 H43 120.5 . .
C44 C43 H43 120.5 . .
C43 C44 C45 120.7(12) . .
C43 C44 H44 119.6 . .
C45 C44 H44 119.6 . .
C44 C45 C40 121.5(11) . .
C44 C45 H45 119.3 . .
C40 C45 H45 119.3 . .
N1 C50 C51 122.7(11) . .
N1 C50 H50 118.7 . .
C51 C50 H50 118.7 . .
C52 C51 C50 121.0(13) . .
C52 C51 H51 119.5 . .
C50 C51 H51 119.5 . .
C51 C52 C53 115.1(10) . .
C51 C52 C55 120.7(14) . 7
C53 C52 C55 124.3(13) . 7
C54 C53 C52 119.3(12) . .
C54 C53 H53 120.4 . .
C52 C53 H53 120.4 . .
N1 C54 C53 125.3(11) . .
N1 C54 H54 117.4 . .
C53 C54 H54 117.4 . .
C56 C55 C52 104.9(10) . 8_545
C56 C55 H55A 110.8 . .
C52 C55 H55A 110.8 8_545 .
C56 C55 H55B 110.8 . .
C52 C55 H55B 110.8 8_545 .
H55A C55 H55B 108.8 . .
C55 C56 C57 107.6(10) . .
C55 C56 H56A 110.2 . .
C57 C56 H56A 110.2 . .
C55 C56 H56B 110.2 . .
C57 C56 H56B 110.2 . .
H56A C56 H56B 108.5 . .
C60 C57 C59 115.1(10) . .
C60 C57 C56 120.4(12) . .
C59 C57 C56 124.5(12) . .
N2 C58 C59 122.0(11) . .
N2 C58 H58 119.0 . .
C59 C58 H58 119.0 . .
C58 C59 C57 122.3(11) . .
C58 C59 H59 118.9 . .
C57 C59 H59 118.9 . .
C57 C60 C61 120.3(11) . .
C57 C60 H60 119.9 . .
C61 C60 H60 119.9 . .
N2 C61 C60 123.5(10) . .
N2 C61 H61 118.2 . .
C60 C61 H61 118.2 . .

loop_
_geom_bond_atom_site_label_1
_geom_bond_atom_site_label_2
_geom_bond_distance
_geom_bond_site_symmetry_2
Cu1 O3 1.944(5) .
Cu1 O7 1.951(5) 1_556
Cu1 O5 1.952(5) .
Cu1 N1 2.014(8) .
Cu1 O1 2.255(6) .
Cu2 O8 1.941(5) .
Cu2 O6 1.950(5) 1_554
Cu2 O4 1.967(5) .
Cu2 N2 2.018(7) .
Cu2 O2 2.229(6) .
P1 O2 1.491(6) .
P1 O5 1.497(6) .
P1 C1 1.774(9) .
P1 C20 1.804(9) .
P2 O4 1.500(6) .
P2 O3 1.507(6) .
P2 C1 1.784(8) .
P2 C10 1.800(9) .
P3 O1 1.486(6) .
P3 O6 1.496(6) .
P3 C30 1.787(9) .
P3 C2 1.823(8) 1_556
P4 O8 1.494(6) .
P4 O7 1.506(6) .
P4 C40 1.792(9) .
P4 C2 1.804(8) .
O6 Cu2 1.950(5) 1_556
O7 Cu1 1.951(5) 1_554
N1 C54 1.300(12) .
N1 C50 1.303(13) .
N2 C58 1.307(12) .
N2 C61 1.324(12) .
C1 H1A 0.9900 .
C1 H1B 0.9900 .
C2 P3 1.823(8) 1_554
C2 H2A 0.9900 .
C2 H2B 0.9900 .
C10 C11 1.369(13) .
C10 C15 1.387(12) .
C11 C12 1.414(15) .
C11 H11 0.9500 .
C12 C13 1.388(18) .
C12 H12 0.9500 .
C13 C14 1.311(18) .
C13 H13 0.9500 .
C14 C15 1.371(14) .
C14 H14 0.9500 .
C15 H15 0.9500 .
C20 C21 1.376(13) .
C20 C25 1.374(12) .
C21 C22 1.396(14) .
C21 H21 0.9500 .
C22 C23 1.354(16) .
C22 H22 0.9500 .
C23 C24 1.356(16) .
C23 H23 0.9500 .
C24 C25 1.383(13) .
C24 H24 0.9500 .
C25 H25 0.9500 .
C30 C31 1.377(12) .
C30 C35 1.398(13) .
C31 C32 1.361(12) .
C31 H31 0.9500 .
C32 C33 1.339(14) .
C32 H32 0.9500 .
C33 C34 1.390(14) .
C33 H33 0.9500 .
C34 C35 1.374(12) .
C34 H34 0.9500 .
C35 H35 0.9500 .
C40 C41 1.323(13) .
C40 C45 1.389(12) .
C41 C42 1.426(15) .
C41 H41 0.9500 .
C42 C43 1.329(17) .
C42 H42 0.9500 .
C43 C44 1.344(16) .
C43 H43 0.9500 .
C44 C45 1.360(14) .
C44 H44 0.9500 .
C45 H45 0.9500 .
C50 C51 1.396(16) .
C50 H50 0.9500 .
C51 C52 1.359(17) .
C51 H51 0.9500 .
C52 C53 1.381(17) .
C52 C55 1.545(9) 7
C53 C54 1.370(15) .
C53 H53 0.9500 .
C54 H54 0.9500 .
C55 C56 1.470(9) .
C55 C52 1.545(9) 8_545
C55 H55A 0.9900 .
C55 H55B 0.9900 .
C56 C57 1.540(9) .
C56 H56A 0.9900 .
C56 H56B 0.9900 .
C57 C60 1.334(15) .
C57 C59 1.380(16) .
C58 C59 1.374(14) .
C58 H58 0.9500 .
C59 H59 0.9500 .
C60 C61 1.398(14) .
C60 H60 0.9500 .
C61 H61 0.9500 .
